data_1573990
loop_
_publ_author_name
'Melis, Diana R.'
'Segers, Charlotte'
'Wellens, Jasmien'
'Van de Voorde, Michiel'
'Blacque, Olivier'
'Ooms, Maarten'
'Gasser, Gilles'
'Opsomer, Tomas'

_publ_section_title
;
 Cysteine-selective [<sup>188</sup>Re]Re(v) radiolabelling of a
 Nanobody&#xae; for targeted radionuclide therapy using a
 "chelate-then-click" approach.
;
_journal_issue 14
_journal_name_full 'Chemical science'
_journal_page_first 6089
_journal_page_last 6098
_journal_paper_doi 10.1039/d4sc07743a
_journal_volume 16
_journal_year 2025
_chemical_formula_moiety 'C10 H17 N2 O4 Re S2'
_chemical_formula_sum 'C10 H17 N2 O4 Re S2'
_chemical_formula_weight 479.57
_space_group_crystal_system monoclinic
_space_group_IT_number 14
_space_group_name_Hall '-P 2ybc'
_space_group_name_H-M_alt 'P 1 21/c 1'
_atom_sites_solution_hydrogens geom
_atom_sites_solution_primary dual
_audit_creation_date 2022-04-06
_audit_creation_method
;
Olex2 1.5
(compiled 2021.12.09 svn.r5202d8cf for OlexSys, GUI svn.r6439)
;
_audit_update_record
;
2024-09-16 deposited with the CCDC.	2025-02-26 downloaded from the CCDC.
;
_cell_angle_alpha 90
_cell_angle_beta 101.4253(18)
_cell_angle_gamma 90
_cell_formula_units_Z 4
_cell_length_a 7.79663(15)
_cell_length_b 10.5671(2)
_cell_length_c 18.0745(3)
_cell_measurement_reflns_used 10710
_cell_measurement_temperature 160(1)
_cell_measurement_theta_max 78.9480
_cell_measurement_theta_min 2.5190
_cell_volume 1459.61(5)
_computing_cell_refinement 'CrysAlisPro 1.171.41.122a (Rigaku OD, 2021)'
_computing_data_collection 'CrysAlisPro 1.171.41.122a (Rigaku OD, 2021)'
_computing_data_reduction 'CrysAlisPro 1.171.41.122a (Rigaku OD, 2021)'
_computing_molecular_graphics 'Olex2 1.5 (Dolomanov et al., 2009)'
_computing_publication_material 'Olex2 1.5 (Dolomanov et al., 2009)'
_computing_structure_refinement 'SHELXL (Sheldrick, 2015b)'
_computing_structure_solution 'SHELXT (Sheldrick, 2015a)'
_diffrn_ambient_environment N~2~
_diffrn_ambient_temperature 160(1)
_diffrn_detector 'Hybrid Pixel Array Detector'
_diffrn_detector_area_resol_mean 10.0000
_diffrn_detector_type HyPix
_diffrn_measured_fraction_theta_full 1.000
_diffrn_measured_fraction_theta_max 1.000
_diffrn_measurement_details
;
List of Runs (angles in degrees, time in seconds):

  # Type    Start    End  Width  t~exp~   \w     \q     \k     \f   Frames
#--------------------------------------------------------------------------
  1  \w     91.00 178.00   0.50    0.07    --  113.25  77.00   0.00  174
  2  \w     93.00 178.00   0.50    0.07    --  113.25  71.00 106.00  170
  3  \w    -68.00  24.00   0.50    0.05    --  -48.28  71.00 106.00  184
  4  \w    -96.00 -19.00   0.50    0.07    --  -91.75  71.00 106.00  154
  5  \w    -74.00 -19.00   0.50    0.07    --  -91.75  61.00 -60.00  110
  6  \w     28.00 120.00   0.50    0.05    --   48.28  71.00 106.00  184
  7  \w    101.00 178.00   0.50    0.07    --  113.25  30.00  60.00  154
  8  \w    100.00 178.00   0.50    0.07    --  113.25  15.00-180.00  156
  9  \w     42.00 105.00   0.50    0.07    --  113.25 -95.00-180.00  126
 10  \w     42.00 106.00   0.50    0.07    --  113.25 -95.00-150.00  128
 11  \w     42.00 106.00   0.50    0.07    --  113.25 -95.00 -90.00  128
 12  \w     42.00 111.00   0.50    0.07    --  113.25-125.00   0.00  138
 13  \w     42.00 106.00   0.50    0.07    --  113.25 -95.00  30.00  128
 14  \w     42.00 136.00   0.50    0.07    --  113.25 -77.00  30.00  188
 15  \w     42.00  74.00   0.50    0.07    --  113.25 -61.00 120.00   64
 16  \w     42.00  74.00   0.50    0.07    --  113.25 -61.00  30.00   64
 17  \w     42.00  74.00   0.50    0.07    --  113.25 -61.00  60.00   64
 18  \w     42.00  96.00   0.50    0.07    --  113.25 -71.00 -24.00  108
 19  \w    -23.00  69.00   0.50    0.05    --   48.28 -71.00 -24.00  184
 20  \w     42.00  74.00   0.50    0.07    --  113.25 -61.00  90.00   64
 21  \w     42.00  74.00   0.50    0.07    --  113.25 -61.00 -90.00   64
 22  \w     42.00  74.00   0.50    0.07    --  113.25 -61.00-180.00   64
 23  \w   -120.00 -28.00   0.50    0.05    --  -48.28 -71.00 -24.00  184
 24  \w   -163.00 -71.00   0.50    0.07    --  -91.75 -71.00 -24.00  184
 25  \w   -120.00 -73.00   0.50    0.05    --  -48.28-125.00 120.00   94
;
_diffrn_measurement_device 'four-circle diffractometer'
_diffrn_measurement_device_type 'XtaLAB Synergy, Dualflex, HyPix'
_diffrn_measurement_method '\w scans'
_diffrn_orient_matrix_type 'CrysAlisPro convention (1999,Acta A55,543-557)'
_diffrn_orient_matrix_UB_11 -0.0677223000
_diffrn_orient_matrix_UB_12 -0.0876129000
_diffrn_orient_matrix_UB_13 0.0561225000
_diffrn_orient_matrix_UB_21 0.1723756000
_diffrn_orient_matrix_UB_22 -0.0752718000
_diffrn_orient_matrix_UB_23 0.0119717000
_diffrn_orient_matrix_UB_31 0.0796406000
_diffrn_orient_matrix_UB_32 0.0888370000
_diffrn_orient_matrix_UB_33 0.0653781000
_diffrn_radiation_monochromator mirror
_diffrn_radiation_probe x-ray
_diffrn_radiation_type 'Cu K\a'
_diffrn_radiation_wavelength 1.54184
_diffrn_reflns_av_R_equivalents 0.0284
_diffrn_reflns_av_unetI/netI 0.0195
_diffrn_reflns_Laue_measured_fraction_full 1.000
_diffrn_reflns_Laue_measured_fraction_max 1.000
_diffrn_reflns_limit_h_max 9
_diffrn_reflns_limit_h_min -9
_diffrn_reflns_limit_k_max 12
_diffrn_reflns_limit_k_min -11
_diffrn_reflns_limit_l_max 21
_diffrn_reflns_limit_l_min -21
_diffrn_reflns_number 14212
_diffrn_reflns_point_group_measured_fraction_full 1.000
_diffrn_reflns_point_group_measured_fraction_max 1.000
_diffrn_reflns_theta_full 67.684
_diffrn_reflns_theta_max 68.229
_diffrn_reflns_theta_min 4.873
_diffrn_source 'micro-focus sealed X-ray tube'
_diffrn_source_type 'PhotonJet (Cu) X-ray Source'
_exptl_absorpt_coefficient_mu 19.077
_exptl_absorpt_correction_T_max 0.408
_exptl_absorpt_correction_T_min 0.211
_exptl_absorpt_correction_type analytical
_exptl_absorpt_process_details
;
CrysAlisPro 1.171.41.122a (Rigaku Oxford Diffraction, 2021)
Analytical numeric absorption correction using a multifaceted crystal
model based on expressions derived by R.C. Clark & J.S. Reid.
(Clark, R. C. & Reid, J. S. (1995). Acta Cryst. A51, 887-897)
Empirical absorption correction using spherical harmonics,
implemented in SCALE3 ABSPACK scaling algorithm.
;
_exptl_crystal_colour violet
_exptl_crystal_density_diffrn 2.182
_exptl_crystal_description block
_exptl_crystal_F_000 920
_exptl_crystal_size_max 0.11
_exptl_crystal_size_mid 0.10
_exptl_crystal_size_min 0.07
_refine_diff_density_max 0.847
_refine_diff_density_min -1.124
_refine_diff_density_rms 0.108
_refine_ls_extinction_coef 0.00023(3)
_refine_ls_extinction_expression Fc^*^=kFc[1+0.001xFc^2^\l^3^/sin(2\q)]^-1/4^
_refine_ls_extinction_method 'SHELXL (Sheldrick, 2015b)'
_refine_ls_goodness_of_fit_ref 1.276
_refine_ls_hydrogen_treatment constr
_refine_ls_matrix_type full
_refine_ls_number_parameters 194
_refine_ls_number_reflns 2676
_refine_ls_number_restraints 63
_refine_ls_restrained_S_all 1.272
_refine_ls_R_factor_all 0.0271
_refine_ls_R_factor_gt 0.0266
_refine_ls_shift/su_max 0.001
_refine_ls_shift/su_mean 0.000
_refine_ls_structure_factor_coef Fsqd
_refine_ls_weighting_details 'w=1/[\s^2^(Fo^2^)+6.9084P] where P=(Fo^2^+2Fc^2^)/3'
_refine_ls_weighting_scheme calc
_refine_ls_wR_factor_gt 0.0578
_refine_ls_wR_factor_ref 0.0580
_reflns_Friedel_coverage 0.000
_reflns_number_gt 2638
_reflns_number_total 2676
_reflns_threshold_expression 'I > 2\s(I)'
_cod_data_source_file d4sc07743a2.cif
_cod_data_source_block Re-1
_cod_depositor_comments 'Adding full bibliography for 1573990--1573991.cif.'
_cod_original_cell_volume 1459.62(5)
_cod_database_code 1573990
_shelx_space_group_comment
;
The symmetry employed for this shelxl refinement is uniquely defined
by the following loop, which should always be used as a source of
symmetry information in preference to the above space-group names.
They are only intended as comments.
;
_shelx_estimated_absorpt_t_max 0.349
_shelx_estimated_absorpt_t_min 0.228
_olex2_refinement_description
;
1. Fixed Uiso
 At 1.2 times of:
  All C(H,H) groups
 At 1.5 times of:
  All C(H,H,H) groups
2. Restrained distances
 C10A-C9A = C9B-C10B
 1.5 with sigma of 0.01
 O4-C9B \\sim O4-C9A
 with sigma of 0.005
3. Uiso/Uaniso restraints and constraints
O4 \\sim C9A \\sim C10A \\sim C9B \\sim C10B: within 3A with sigma of 0.005 and
sigma for terminal atoms of 0.01 within 3A
4. Others
 Sof(C9B)=Sof(H9C)=Sof(H9D)=Sof(C10B)=Sof(H10D)=Sof(H10E)=Sof(H10F)=1-FVAR(1)
 Sof(C9A)=Sof(H9A)=Sof(H9B)=Sof(C10A)=Sof(H10A)=Sof(H10B)=Sof(H10C)=FVAR(1)
5.a Secondary CH2 refined with riding coordinates:
 C1(H1A,H1B), C2(H2A,H2B), C4(H4A,H4B), C5(H5A,H5B), C6(H6A,H6B), C7(H7A,H7B),
 C9A(H9A,H9B), C9B(H9C,H9D)
5.b Idealised Me refined as rotating group:
 C10A(H10A,H10B,H10C), C10B(H10D,H10E,H10F)
;

loop_
_space_group_symop_operation_xyz
'x, y, z'
'-x, y+1/2, -z+1/2'
'-x, -y, -z'
'x, -y-1/2, z-1/2'

loop_
_atom_site_label
_atom_site_type_symbol
_atom_site_fract_x
_atom_site_fract_y
_atom_site_fract_z
_atom_site_U_iso_or_equiv
_atom_site_adp_type
_atom_site_occupancy
_atom_site_site_symmetry_order
_atom_site_calc_flag
_atom_site_refinement_flags_posn
_atom_site_refinement_flags_adp
_atom_site_refinement_flags_occupancy
_atom_site_disorder_assembly
_atom_site_disorder_group
C1 C 0.6876(8) 0.5304(6) 0.1109(3) 0.0377(13) Uani 1 1 d . . . . .
H1A H 0.753396 0.485649 0.077247 0.045 Uiso 1 1 calc R U . . .
H1B H 0.683402 0.621502 0.097872 0.045 Uiso 1 1 calc R U . . .
C2 C 0.7767(7) 0.5123(5) 0.1921(3) 0.0332(12) Uani 1 1 d . . . . .
H2A H 0.815572 0.423311 0.200557 0.040 Uiso 1 1 calc R U . . .
H2B H 0.881027 0.567549 0.204137 0.040 Uiso 1 1 calc R U . . .
C3 C 0.7237(6) 0.5542(5) 0.3168(3) 0.0278(11) Uani 1 1 d . . . . .
C4 C 0.5931(6) 0.5835(5) 0.3662(3) 0.0270(11) Uani 1 1 d . . . . .
H4A H 0.626046 0.537335 0.414594 0.032 Uiso 1 1 calc R U . . .
H4B H 0.595803 0.675273 0.377488 0.032 Uiso 1 1 calc R U . . .
C5 C 0.3703(7) 0.4150(5) 0.3527(3) 0.0274(11) Uani 1 1 d . . . . .
H5A H 0.466472 0.356485 0.347780 0.033 Uiso 1 1 calc R U . . .
H5B H 0.360008 0.416963 0.406456 0.033 Uiso 1 1 calc R U . . .
C6 C 0.2013(7) 0.3684(5) 0.3051(3) 0.0308(11) Uani 1 1 d . . . . .
H6A H 0.102386 0.420186 0.314950 0.037 Uiso 1 1 calc R U . . .
H6B H 0.180653 0.279400 0.317989 0.037 Uiso 1 1 calc R U . . .
C7 C 0.2810(6) 0.6418(5) 0.3442(3) 0.0236(10) Uani 1 1 d . . . . .
H7A H 0.163255 0.616621 0.316747 0.028 Uiso 1 1 calc R U . . .
H7B H 0.308698 0.724711 0.323849 0.028 Uiso 1 1 calc R U . . .
C8 C 0.2746(7) 0.6583(5) 0.4264(3) 0.0296(11) Uani 1 1 d . . . . .
N1 N 0.6528(5) 0.5441(4) 0.2415(2) 0.0254(9) Uani 1 1 d . . . . .
N2 N 0.4116(5) 0.5460(4) 0.3279(2) 0.0211(8) Uani 1 1 d . . . . .
O1 O 0.2972(5) 0.6895(4) 0.18323(19) 0.0328(8) Uani 1 1 d . . . . .
O2 O 0.8788(5) 0.5427(4) 0.3444(2) 0.0385(9) Uani 1 1 d . . . . .
O3 O 0.3661(7) 0.6080(5) 0.4790(2) 0.0536(12) Uani 1 1 d . . . . .
O4 O 0.1531(5) 0.7424(4) 0.4323(2) 0.0390(9) Uani 1 1 d D U . . .
Re1 Re 0.39570(3) 0.54842(2) 0.20566(2) 0.02297(9) Uani 1 1 d . . . . .
S1 S 0.46558(18) 0.46681(14) 0.09848(7) 0.0341(3) Uani 1 1 d . . . . .
S2 S 0.21490(16) 0.38003(13) 0.20529(7) 0.0317(3) Uani 1 1 d . . . . .
C9A C 0.1357(19) 0.7489(16) 0.5121(4) 0.0434(19) Uani 0.490(12) 1 d D U P A 1
H9A H 0.238199 0.791763 0.543091 0.052 Uiso 0.490(12) 1 calc R U P A 1
H9B H 0.125159 0.663124 0.532668 0.052 Uiso 0.490(12) 1 calc R U P A 1
C10A C -0.0269(17) 0.8235(15) 0.5109(8) 0.056(3) Uani 0.490(12) 1 d D U P A 1
H10A H -0.016380 0.906057 0.487548 0.084 Uiso 0.490(12) 1 calc R U P A 1
H10B H -0.044088 0.835641 0.562688 0.084 Uiso 0.490(12) 1 calc R U P A 1
H10C H -0.127226 0.777719 0.481712 0.084 Uiso 0.490(12) 1 calc R U P A 1
C9B C 0.119(2) 0.7858(14) 0.5056(5) 0.0430(19) Uani 0.510(12) 1 d D U P A 2
H9C H 0.083614 0.875888 0.502555 0.052 Uiso 0.510(12) 1 calc R U P A 2
H9D H 0.225951 0.776834 0.545324 0.052 Uiso 0.510(12) 1 calc R U P A 2
C10B C -0.0236(17) 0.7054(14) 0.5232(7) 0.055(2) Uani 0.510(12) 1 d D U P A 2
H10D H -0.048281 0.729975 0.572331 0.083 Uiso 0.510(12) 1 calc R U P A 2
H10E H 0.012349 0.616440 0.524820 0.083 Uiso 0.510(12) 1 calc R U P A 2
H10F H -0.129093 0.716811 0.484107 0.083 Uiso 0.510(12) 1 calc R U P A 2

loop_
_atom_site_aniso_label
_atom_site_aniso_U_11
_atom_site_aniso_U_22
_atom_site_aniso_U_33
_atom_site_aniso_U_23
_atom_site_aniso_U_13
_atom_site_aniso_U_12
C1 0.043(3) 0.040(3) 0.034(3) -0.006(3) 0.020(2) -0.001(3)
C2 0.029(3) 0.034(3) 0.040(3) -0.006(2) 0.014(2) -0.001(2)
C3 0.026(2) 0.021(2) 0.035(3) -0.003(2) 0.004(2) -0.001(2)
C4 0.026(2) 0.033(3) 0.019(2) 0.000(2) -0.0026(19) -0.002(2)
C5 0.032(3) 0.024(3) 0.026(2) 0.005(2) 0.006(2) 0.003(2)
C6 0.027(3) 0.027(3) 0.041(3) 0.000(2) 0.012(2) -0.004(2)
C7 0.025(2) 0.023(2) 0.023(2) -0.0018(19) 0.0040(18) 0.005(2)
C8 0.033(3) 0.031(3) 0.026(3) 0.000(2) 0.009(2) 0.000(2)
N1 0.024(2) 0.026(2) 0.027(2) -0.0016(17) 0.0078(16) 0.0010(17)
N2 0.0211(19) 0.022(2) 0.0186(18) 0.0014(16) 0.0009(15) 0.0016(16)
O1 0.041(2) 0.036(2) 0.0216(17) 0.0045(15) 0.0052(15) 0.0119(17)
O2 0.0217(18) 0.045(2) 0.044(2) -0.0096(19) -0.0044(16) 0.0036(17)
O3 0.074(3) 0.064(3) 0.0214(19) 0.008(2) 0.007(2) 0.026(3)
O4 0.0387(19) 0.052(2) 0.0280(18) -0.0102(16) 0.0107(15) 0.0046(18)
Re1 0.02380(13) 0.02587(14) 0.01813(12) -0.00033(9) 0.00149(8) 0.00378(9)
S1 0.0369(7) 0.0413(8) 0.0244(6) -0.0078(5) 0.0073(5) 0.0017(6)
S2 0.0267(6) 0.0335(7) 0.0343(7) -0.0099(5) 0.0042(5) -0.0034(5)
C9A 0.046(3) 0.055(4) 0.033(3) -0.013(3) 0.015(3) 0.006(3)
C10A 0.057(5) 0.071(5) 0.043(4) -0.011(4) 0.016(4) 0.011(5)
C9B 0.045(3) 0.055(4) 0.033(3) -0.012(3) 0.016(3) 0.007(3)
C10B 0.058(5) 0.067(5) 0.043(4) -0.011(4) 0.017(4) 0.001(4)

loop_
_atom_type_symbol
_atom_type_description
_atom_type_scat_dispersion_real
_atom_type_scat_dispersion_imag
_atom_type_scat_source
C C 0.0181 0.0091 'International Tables Vol C Tables 4.2.6.8 and 6.1.1.4'
H H 0.0000 0.0000 'International Tables Vol C Tables 4.2.6.8 and 6.1.1.4'
N N 0.0311 0.0180 'International Tables Vol C Tables 4.2.6.8 and 6.1.1.4'
O O 0.0492 0.0322 'International Tables Vol C Tables 4.2.6.8 and 6.1.1.4'
Re Re -5.2083 5.8923 'International Tables Vol C Tables 4.2.6.8 and 6.1.1.4'
S S 0.3331 0.5567 'International Tables Vol C Tables 4.2.6.8 and 6.1.1.4'

loop_
_exptl_crystal_face_index_h
_exptl_crystal_face_index_k
_exptl_crystal_face_index_l
_exptl_crystal_face_perp_dist
1 0 0 0.0332
-1 0 0 0.0332
0 1 0 0.0392
0 -1 0 0.0692
0 0 -1 0.0592
0 0 1 0.0272

loop_
_geom_angle_atom_site_label_1
_geom_angle_atom_site_label_2
_geom_angle_atom_site_label_3
_geom_angle
_geom_angle_site_symmetry_1
_geom_angle_site_symmetry_3
_geom_angle_publ_flag
H1A C1 H1B 108.4 . . ?
C2 C1 H1A 110.0 . . ?
C2 C1 H1B 110.0 . . ?
C2 C1 S1 108.4(4) . . ?
S1 C1 H1A 110.0 . . ?
S1 C1 H1B 110.0 . . ?
C1 C2 H2A 109.8 . . ?
C1 C2 H2B 109.8 . . ?
H2A C2 H2B 108.3 . . ?
N1 C2 C1 109.2(4) . . ?
N1 C2 H2A 109.8 . . ?
N1 C2 H2B 109.8 . . ?
N1 C3 C4 114.6(4) . . ?
O2 C3 C4 120.6(5) . . ?
O2 C3 N1 124.8(5) . . ?
C3 C4 H4A 109.5 . . ?
C3 C4 H4B 109.5 . . ?
H4A C4 H4B 108.0 . . ?
N2 C4 C3 110.9(4) . . ?
N2 C4 H4A 109.5 . . ?
N2 C4 H4B 109.5 . . ?
H5A C5 H5B 108.2 . . ?
C6 C5 H5A 109.6 . . ?
C6 C5 H5B 109.6 . . ?
C6 C5 N2 110.1(4) . . ?
N2 C5 H5A 109.6 . . ?
N2 C5 H5B 109.6 . . ?
C5 C6 H6A 109.9 . . ?
C5 C6 H6B 109.9 . . ?
C5 C6 S2 109.1(3) . . ?
H6A C6 H6B 108.3 . . ?
S2 C6 H6A 109.9 . . ?
S2 C6 H6B 109.9 . . ?
H7A C7 H7B 107.5 . . ?
C8 C7 H7A 108.5 . . ?
C8 C7 H7B 108.5 . . ?
N2 C7 H7A 108.5 . . ?
N2 C7 H7B 108.5 . . ?
N2 C7 C8 115.3(4) . . ?
O3 C8 C7 127.0(5) . . ?
O3 C8 O4 124.1(5) . . ?
O4 C8 C7 108.8(4) . . ?
C2 N1 Re1 123.2(3) . . ?
C3 N1 C2 115.8(4) . . ?
C3 N1 Re1 120.4(3) . . ?
C4 N2 C5 110.0(4) . . ?
C4 N2 C7 110.2(4) . . ?
C4 N2 Re1 108.8(3) . . ?
C5 N2 Re1 109.8(3) . . ?
C7 N2 C5 111.5(4) . . ?
C7 N2 Re1 106.5(3) . . ?
C8 O4 C9A 108.5(6) . . ?
C8 O4 C9B 122.8(7) . . ?
N1 Re1 N2 79.54(15) . . ?
N1 Re1 S1 82.69(12) . . ?
N1 Re1 S2 124.79(13) . . ?
N2 Re1 S1 151.30(11) . . ?
N2 Re1 S2 84.54(11) . . ?
O1 Re1 N1 118.76(18) . . ?
O1 Re1 N2 100.63(15) . . ?
O1 Re1 S1 107.66(12) . . ?
O1 Re1 S2 116.02(14) . . ?
S2 Re1 S1 87.36(5) . . ?
C1 S1 Re1 97.84(18) . . ?
C6 S2 Re1 101.94(17) . . ?
O4 C9A H9A 110.8 . . ?
O4 C9A H9B 110.8 . . ?
O4 C9A C10A 104.7(9) . . ?
H9A C9A H9B 108.9 . . ?
C10A C9A H9A 110.8 . . ?
C10A C9A H9B 110.8 . . ?
C9A C10A H10A 109.5 . . ?
C9A C10A H10B 109.5 . . ?
C9A C10A H10C 109.5 . . ?
H10A C10A H10B 109.5 . . ?
H10A C10A H10C 109.5 . . ?
H10B C10A H10C 109.5 . . ?
O4 C9B H9C 110.4 . . ?
O4 C9B H9D 110.4 . . ?
O4 C9B C10B 106.8(9) . . ?
H9C C9B H9D 108.6 . . ?
C10B C9B H9C 110.4 . . ?
C10B C9B H9D 110.4 . . ?
C9B C10B H10D 109.5 . . ?
C9B C10B H10E 109.5 . . ?
C9B C10B H10F 109.5 . . ?
H10D C10B H10E 109.5 . . ?
H10D C10B H10F 109.5 . . ?
H10E C10B H10F 109.5 . . ?

loop_
_geom_bond_atom_site_label_1
_geom_bond_atom_site_label_2
_geom_bond_distance
_geom_bond_site_symmetry_2
_geom_bond_publ_flag
C1 H1A 0.9900 . ?
C1 H1B 0.9900 . ?
C1 C2 1.507(8) . ?
C1 S1 1.829(6) . ?
C2 H2A 0.9900 . ?
C2 H2B 0.9900 . ?
C2 N1 1.478(6) . ?
C3 C4 1.513(7) . ?
C3 N1 1.368(7) . ?
C3 O2 1.219(6) . ?
C4 H4A 0.9900 . ?
C4 H4B 0.9900 . ?
C4 N2 1.501(6) . ?
C5 H5A 0.9900 . ?
C5 H5B 0.9900 . ?
C5 C6 1.507(7) . ?
C5 N2 1.509(6) . ?
C6 H6A 0.9900 . ?
C6 H6B 0.9900 . ?
C6 S2 1.832(5) . ?
C7 H7A 0.9900 . ?
C7 H7B 0.9900 . ?
C7 C8 1.507(7) . ?
C7 N2 1.505(6) . ?
C8 O3 1.195(7) . ?
C8 O4 1.318(6) . ?
N1 Re1 1.982(4) . ?
N2 Re1 2.189(4) . ?
O1 Re1 1.689(4) . ?
O4 C9A 1.475(7) . ?
O4 C9B 1.474(7) . ?
Re1 S1 2.2828(12) . ?
Re1 S2 2.2692(13) . ?
C9A H9A 0.9900 . ?
C9A H9B 0.9900 . ?
C9A C10A 1.489(9) . ?
C10A H10A 0.9800 . ?
C10A H10B 0.9800 . ?
C10A H10C 0.9800 . ?
C9B H9C 0.9900 . ?
C9B H9D 0.9900 . ?
C9B C10B 1.484(9) . ?
C10B H10D 0.9800 . ?
C10B H10E 0.9800 . ?
C10B H10F 0.9800 . ?

loop_
_geom_hbond_atom_site_label_D
_geom_hbond_atom_site_label_H
_geom_hbond_atom_site_label_A
_geom_hbond_distance_DH
_geom_hbond_distance_HA
_geom_hbond_distance_DA
_geom_hbond_angle_DHA
_geom_hbond_site_symmetry_A
_geom_hbond_publ_flag
C5 H5B O3 0.99 2.40 3.065(7) 123.8 . yes

loop_
_geom_torsion_atom_site_label_1
_geom_torsion_atom_site_label_2
_geom_torsion_atom_site_label_3
_geom_torsion_atom_site_label_4
_geom_torsion
_geom_torsion_site_symmetry_1
_geom_torsion_site_symmetry_2
_geom_torsion_site_symmetry_3
_geom_torsion_site_symmetry_4
_geom_torsion_publ_flag
C1 C2 N1 C3 -168.7(5) . . . . ?
C1 C2 N1 Re1 19.9(6) . . . . ?
C2 C1 S1 Re1 43.7(4) . . . . ?
C3 C4 N2 C5 94.8(5) . . . . ?
C3 C4 N2 C7 -141.9(4) . . . . ?
C3 C4 N2 Re1 -25.5(5) . . . . ?
C4 C3 N1 C2 -178.5(4) . . . . ?
C4 C3 N1 Re1 -6.8(6) . . . . ?
C5 C6 S2 Re1 -30.4(4) . . . . ?
C6 C5 N2 C4 -170.5(4) . . . . ?
C6 C5 N2 C7 66.9(5) . . . . ?
C6 C5 N2 Re1 -50.9(4) . . . . ?
C7 C8 O4 C9A 174.6(8) . . . . ?
C7 C8 O4 C9B -176.6(7) . . . . ?
C8 C7 N2 C4 -60.4(5) . . . . ?
C8 C7 N2 C5 62.1(5) . . . . ?
C8 C7 N2 Re1 -178.2(3) . . . . ?
C8 O4 C9A C10A -168.3(11) . . . . ?
C8 O4 C9B C10B -94.0(12) . . . . ?
N1 C3 C4 N2 22.1(6) . . . . ?
N2 C5 C6 S2 53.8(5) . . . . ?
N2 C7 C8 O3 3.5(8) . . . . ?
N2 C7 C8 O4 -178.7(4) . . . . ?
O2 C3 C4 N2 -158.7(5) . . . . ?
O2 C3 N1 C2 2.3(8) . . . . ?
O2 C3 N1 Re1 174.0(4) . . . . ?
O3 C8 O4 C9A -7.4(11) . . . . ?
O3 C8 O4 C9B 1.3(10) . . . . ?
S1 C1 C2 N1 -42.4(5) . . . . ?
